data_1536788
loop_
_publ_author_name
'Eskudero, H.M.'
'Akimov, V.M.'
'Antipin, M.Yu.'
'Lindeman, S.V.'
'Struchkov, Yu.T.'

_publ_section_title
;
 Structure of thiocarbamide perchlorate
;
_journal_name_full 'Zhurnal Neorganicheskoi Khimii'
_journal_page_first 767
_journal_page_last 770
_journal_volume 37
_journal_year 1992
_chemical_formula_sum 'C H5 Cl N2 O4 S'
_chemical_name_systematic '((N H2)2 C S H) (Cl O4)'
_space_group_IT_number 2
_symmetry_space_group_name_Hall '-P 1'
_symmetry_space_group_name_H-M 'P -1'
_cell_angle_alpha 105.05
_cell_angle_beta 91.8
_cell_angle_gamma 100.29
_cell_formula_units_Z 2
_cell_length_a 4.985
_cell_length_b 7.905
_cell_length_c 8.251
_cell_volume 307.903
_citation_journal_id_ASTM ZNOKAQ
_cod_data_source_file Eskudero_ZNOKAQ_1992_1259.cif
_cod_data_source_block C1H5Cl1N2O4S1
_cod_original_cell_volume 307.9026
_cod_original_formula_sum 'C1 H5 Cl1 N2 O4 S1'
_cod_database_code 1536788

loop_
_symmetry_equiv_pos_as_xyz
x,y,z
-x,-y,-z

loop_
_atom_site_label
_atom_site_type_symbol
_atom_site_fract_x
_atom_site_fract_y
_atom_site_fract_z
_atom_site_occupancy
_atom_site_U_iso_or_equiv
O2 O-2 0.8473 -0.1816 0.8798 1 0.0
H1 H+1 0.2851 -0.122 0.3821 1 0.0
O3 O-2 0.7632 -0.3721 0.6092 1 0.0
H5 H+1 0.7318 -0.4171 0.3282 1 0.0
O4 O-2 0.2165 -0.253 0.7252 1 0.0
C1 C+4 0.4829 -0.2428 0.2322 1 0.0
N1 N-3 0.3846 -0.2037 0.3789 1 0.0
N2 N-3 0.4048 -0.178 0.1097 1 0.0
H2 H+1 0.446 -0.2516 0.4585 1 0.0
S1 S-2 0.7159 -0.3841 0.19 1 0.0
Cl1 Cl+7 0.9427 -0.2225 0.7162 1 0.0
H3 H+1 0.2959 -0.0977 0.1323 1 0.0
O1 O-2 0.9445 -0.0757 0.643 1 0.0
H4 H+1 0.4515 -0.2039 0.0272 1 0.0
